data_4339399
loop_
_publ_author_name
'Kuratsu, Masato'
'Suzuki, Shuichi'
'Kozaki, Masatoshi'
'Shiomi, Daisuke'
'Sato, Kazunobu'
'Takui, Takeji'
'Okada, Keiji'

_publ_section_title
;
 Magnetic interaction of tri- and di-oxytriphenylamine radical cation
 FeCl4 salts.
;
_journal_issue 24
_journal_name_full 'Inorganic chemistry'
_journal_page_first 10153
_journal_page_last 10157
_journal_paper_doi 10.1021/ic7012649
_journal_volume 46
_journal_year 2007
_chemical_formula_moiety 'C18 H9 Cl4 Fe N O3 '
_chemical_formula_sum 'C18 H9 Cl4 Fe N O3'
_chemical_formula_weight 484.93
_space_group_IT_number 15
_symmetry_cell_setting monoclinic
_symmetry_Int_Tables_number 15
_symmetry_space_group_name_Hall '-C 2yc'
_symmetry_space_group_name_H-M 'C 1 2/c 1'
_cell_angle_alpha 90.0000
_cell_angle_beta 129.009(3)
_cell_angle_gamma 90.0000
_cell_formula_units_Z 8
_cell_length_a 22.743(6)
_cell_length_b 12.608(3)
_cell_length_c 16.053(4)
_cell_measurement_reflns_used 5867
_cell_measurement_temperature 113.1
_cell_measurement_theta_max 27.5
_cell_measurement_theta_min 4.1
_cell_volume 3576.8(16)
_computing_cell_refinement CrystalClear
_computing_data_collection CrystalClear
_computing_data_reduction CrystalStructure
_computing_publication_material 'CrystalStructure 3.8'
_computing_structure_refinement CRYSTALS
_computing_structure_solution SHELXS97
_diffrn_detector_area_resol_mean 7.31
_diffrn_measured_fraction_theta_full 0.964
_diffrn_measured_fraction_theta_max 0.964
_diffrn_measurement_device_type 'Rigaku Mercury'
_diffrn_measurement_method \w
_diffrn_radiation_type 'Mo K\a'
_diffrn_radiation_wavelength 0.71070
_diffrn_reflns_av_R_equivalents 0.052
_diffrn_reflns_limit_h_max 29
_diffrn_reflns_limit_h_min -29
_diffrn_reflns_limit_k_max 16
_diffrn_reflns_limit_k_min -15
_diffrn_reflns_limit_l_max 20
_diffrn_reflns_limit_l_min -19
_diffrn_reflns_number 17245
_diffrn_reflns_theta_full 27.48
_diffrn_reflns_theta_max 27.48
_exptl_absorpt_coefficient_mu 1.459
_exptl_absorpt_correction_T_max 0.747
_exptl_absorpt_correction_T_min 0.692
_exptl_absorpt_correction_type numerical
_exptl_absorpt_process_details
;
    Higashi, T. (1999). Program for Absorption Correction.
    Rigaku Corporation, Tokyo, Japan.
;
_exptl_crystal_colour darkgreen
_exptl_crystal_density_diffrn 1.801
_exptl_crystal_density_method 'not measured'
_exptl_crystal_description block
_exptl_crystal_F_000 1936.00
_exptl_crystal_size_max 0.25
_exptl_crystal_size_mid 0.20
_exptl_crystal_size_min 0.20
_refine_diff_density_max 0.53
_refine_diff_density_min -0.50
_refine_ls_extinction_method none
_refine_ls_goodness_of_fit_ref 0.997
_refine_ls_hydrogen_treatment refall
_refine_ls_number_parameters 253
_refine_ls_number_reflns 2876
_refine_ls_R_factor_gt 0.0414
_refine_ls_shift/su_max 0.0000
_refine_ls_structure_factor_coef F
_refine_ls_weighting_details 'w = 1/[0.0005Fo^2^ + 0.8000\s(Fo^2^) + 0.5000]'
_refine_ls_weighting_scheme calc
_refine_ls_wR_factor_ref 0.0441
_reflns_number_gt 2846
_reflns_number_total 3967
_reflns_threshold_expression F^2^>2.0\s(F^2^)
_cod_data_source_file ic7012649-file009.cif
_cod_data_source_block '__TOTFeCl4-1'
_cod_original_cell_volume 3576.8(14)
_cod_original_formula_sum 'C18 H9 Cl4 Fe N O3 '
_cod_database_code 4339399

loop_
_symmetry_equiv_pos_site_id
_symmetry_equiv_pos_as_xyz
1 +X,+Y,+Z
2 -X,+Y,1/2-Z
3 -X,-Y,-Z
4 +X,-Y,1/2+Z
5 1/2+X,1/2+Y,+Z
6 1/2-X,1/2+Y,1/2-Z
7 1/2-X,1/2-Y,-Z
8 1/2+X,1/2-Y,1/2+Z

loop_
_atom_site_label
_atom_site_type_symbol
_atom_site_fract_x
_atom_site_fract_y
_atom_site_fract_z
_atom_site_U_iso_or_equiv
_atom_site_adp_type
_atom_site_occupancy
_atom_site_symmetry_multiplicity
_atom_site_calc_flag
_atom_site_refinement_flags
Fe(1) Fe 0.15556(3) 0.26381(4) 1.21443(4) 0.01500(13) Uani 1.00 1 d .
Cl(1) Cl 0.24465(5) 0.26055(8) 1.38861(7) 0.0238(2) Uani 1.00 1 d .
Cl(2) Cl 0.18484(5) 0.38039(8) 1.14392(8) 0.0226(2) Uani 1.00 1 d .
Cl(3) Cl 0.14518(5) 0.10699(8) 1.14676(8) 0.0230(2) Uani 1.00 1 d .
Cl(4) Cl 0.04860(5) 0.30747(8) 1.17904(8) 0.0211(2) Uani 1.00 1 d .
O(1) O 0.17164(14) 0.1607(2) 0.8695(2) 0.0178(6) Uani 1.00 1 d .
O(2) O 0.04093(14) 0.4507(2) 0.8864(2) 0.0179(6) Uani 1.00 1 d .
O(3) O -0.02769(14) 0.0889(2) 0.8895(2) 0.0179(6) Uani 1.00 1 d .
N(1) N 0.06105(16) 0.2334(2) 0.8808(2) 0.0140(7) Uani 1.00 1 d .
C(1) C 0.10558(19) 0.3050(2) 0.8776(2) 0.0137(8) Uani 1.00 1 d .
C(2) C 0.16118(19) 0.2679(3) 0.8725(2) 0.0153(8) Uani 1.00 1 d .
C(3) C 0.2062(2) 0.3394(3) 0.8710(2) 0.0194(9) Uani 1.00 1 d .
C(4) C 0.1956(2) 0.4464(3) 0.8756(3) 0.0215(10) Uani 1.00 1 d .
C(5) C 0.1411(2) 0.4850(3) 0.8811(2) 0.0187(9) Uani 1.00 1 d .
C(6) C 0.09588(19) 0.4140(3) 0.8821(2) 0.0159(9) Uani 1.00 1 d .
C(7) C 0.00653(19) 0.2697(2) 0.8868(2) 0.0135(8) Uani 1.00 1 d .
C(8) C -0.0038(2) 0.3781(3) 0.8883(2) 0.0154(8) Uani 1.00 1 d .
C(9) C -0.0590(2) 0.4143(3) 0.8924(2) 0.0184(9) Uani 1.00 1 d .
C(10) C -0.1032(2) 0.3408(3) 0.8946(2) 0.0200(10) Uani 1.00 1 d .
C(11) C -0.0939(2) 0.2328(3) 0.8932(2) 0.0191(9) Uani 1.00 1 d .
C(12) C -0.0381(2) 0.1964(2) 0.8904(2) 0.0153(9) Uani 1.00 1 d .
C(13) C 0.07160(19) 0.1261(2) 0.8792(2) 0.0138(8) Uani 1.00 1 d .
C(14) C 0.0278(2) 0.0540(3) 0.8852(2) 0.0147(9) Uani 1.00 1 d .
C(15) C 0.0398(2) -0.0530(3) 0.8870(3) 0.0188(9) Uani 1.00 1 d .
C(16) C 0.0958(2) -0.0869(3) 0.8829(2) 0.0213(9) Uani 1.00 1 d .
C(17) C 0.1400(2) -0.0169(3) 0.8767(2) 0.0202(10) Uani 1.00 1 d .
C(18) C 0.1280(2) 0.0902(3) 0.8750(2) 0.0160(9) Uani 1.00 1 d .
H(1) H 0.2434 0.3123 0.8694 0.022 Uiso 1.00 1 c R
H(2) H 0.2236 0.4928 0.8729 0.024 Uiso 1.00 1 c R
H(3) H 0.1330 0.5601 0.8792 0.020 Uiso 1.00 1 c R
H(4) H -0.0665 0.4853 0.8897 0.020 Uiso 1.00 1 c R
H(5) H -0.1394 0.3705 0.8973 0.023 Uiso 1.00 1 c R
H(6) H -0.1229 0.1862 0.8945 0.024 Uiso 1.00 1 c R
H(7) H 0.0111 -0.0978 0.8912 0.020 Uiso 1.00 1 c R
H(8) H 0.1052 -0.1584 0.8862 0.020 Uiso 1.00 1 c R
H(9) H 0.1732 -0.0380 0.8726 0.022 Uiso 1.00 1 c R

loop_
_atom_site_aniso_label
_atom_site_aniso_U_11
_atom_site_aniso_U_22
_atom_site_aniso_U_33
_atom_site_aniso_U_12
_atom_site_aniso_U_13
_atom_site_aniso_U_23
Fe(1) 0.0168(2) 0.0155(2) 0.0137(2) -0.0014(2) 0.0101(2) -0.0008(2)
Cl(1) 0.0219(4) 0.0318(5) 0.0151(4) -0.0023(4) 0.0104(4) -0.0014(4)
Cl(2) 0.0278(5) 0.0206(5) 0.0274(5) 0.0019(3) 0.0213(4) 0.0054(4)
Cl(3) 0.0281(5) 0.0186(5) 0.0271(5) -0.0045(3) 0.0197(4) -0.0065(3)
Cl(4) 0.0188(4) 0.0183(4) 0.0269(5) -0.0012(3) 0.0148(4) -0.0016(3)
O(1) 0.0169(13) 0.0184(14) 0.0211(14) 0.0022(10) 0.0134(12) -0.0004(11)
O(2) 0.0207(13) 0.0112(13) 0.0214(14) -0.0003(10) 0.0130(12) 0.0009(10)
O(3) 0.0187(13) 0.0149(14) 0.0211(13) -0.0035(10) 0.0130(11) -0.0010(11)
N(1) 0.0131(14) 0.0138(15) 0.0137(14) 0.0006(11) 0.0077(12) -0.0006(12)
C(1) 0.0137(17) 0.0147(18) 0.0082(16) 0.0004(13) 0.0047(15) 0.0016(14)
C(2) 0.0139(17) 0.0184(19) 0.0105(16) -0.0003(14) 0.0063(15) -0.0009(14)
C(3) 0.0118(18) 0.025(2) 0.0171(19) 0.0002(14) 0.0071(16) 0.0013(16)
C(4) 0.019(2) 0.023(2) 0.0183(19) -0.0069(15) 0.0096(17) 0.0017(16)
C(5) 0.0181(19) 0.017(2) 0.0143(19) -0.0038(14) 0.0073(16) 0.0012(15)
C(6) 0.0141(18) 0.019(2) 0.0099(17) 0.0013(14) 0.0054(15) 0.0028(14)
C(7) 0.0131(17) 0.0155(18) 0.0110(16) 0.0011(13) 0.0072(14) -0.0001(14)
C(8) 0.0150(17) 0.0174(19) 0.0085(16) -0.0012(14) 0.0049(15) -0.0007(14)
C(9) 0.0162(18) 0.018(2) 0.0156(18) 0.0029(14) 0.0074(16) -0.0000(15)
C(10) 0.0138(18) 0.030(2) 0.0136(18) 0.0058(15) 0.0076(16) 0.0006(16)
C(11) 0.0207(19) 0.021(2) 0.0179(18) -0.0033(15) 0.0131(16) 0.0006(16)
C(12) 0.0182(18) 0.0129(18) 0.0123(17) 0.0003(14) 0.0084(15) 0.0005(14)
C(13) 0.0159(17) 0.0118(17) 0.0104(16) -0.0007(13) 0.0067(15) -0.0030(13)
C(14) 0.0159(18) 0.0151(19) 0.0100(17) -0.0001(13) 0.0066(15) -0.0002(13)
C(15) 0.0216(19) 0.0147(19) 0.0147(18) -0.0043(15) 0.0088(16) -0.0014(14)
C(16) 0.021(2) 0.0138(19) 0.0159(19) 0.0013(15) 0.0053(17) -0.0022(15)
C(17) 0.0172(19) 0.021(2) 0.0166(19) 0.0068(15) 0.0077(17) 0.0010(15)
C(18) 0.0146(17) 0.0157(19) 0.0124(17) 0.0006(14) 0.0059(15) 0.0002(14)

loop_
_atom_type_symbol
_atom_type_description
_atom_type_scat_dispersion_real
_atom_type_scat_dispersion_imag
_atom_type_scat_source
C C 0.003 0.002
;
International Tables for Crystallography
(1992, Vol. C, Tables 4.2.6.8 and 6.1.1.4)
;
H H 0.000 0.000
;
International Tables for Crystallography
(1992, Vol. C, Table 6.1.1.4)
;
Cl Cl 0.148 0.159
;
International Tables for Crystallography
(1992, Vol. C, Tables 4.2.6.8 and 6.1.1.4)
;
Fe Fe 0.346 0.844
;
International Tables for Crystallography
(1992, Vol. C, Tables 4.2.6.8 and 6.1.1.4)
;
N N 0.006 0.003
;
International Tables for Crystallography
(1992, Vol. C, Tables 4.2.6.8 and 6.1.1.4)
;
O O 0.011 0.006
;
International Tables for Crystallography
(1992, Vol. C, Tables 4.2.6.8 and 6.1.1.4)
;

loop_
_geom_angle_atom_site_label_1
_geom_angle_atom_site_label_2
_geom_angle_atom_site_label_3
_geom_angle
_geom_angle_publ_flag
Cl(1) Fe(1) Cl(2) 109.47(4) yes
Cl(1) Fe(1) Cl(3) 109.86(4) yes
Cl(1) Fe(1) Cl(4) 108.65(5) yes
Cl(2) Fe(1) Cl(3) 108.69(6) yes
Cl(2) Fe(1) Cl(4) 110.18(4) yes
Cl(3) Fe(1) Cl(4) 109.98(4) yes
C(2) O(1) C(18) 118.9(3) yes
C(6) O(2) C(8) 118.9(3) yes
C(12) O(3) C(14) 118.9(3) yes
C(1) N(1) C(7) 119.9(3) yes
C(1) N(1) C(13) 120.1(4) yes
C(7) N(1) C(13) 120.0(3) yes
N(1) C(1) C(2) 119.7(3) yes
N(1) C(1) C(6) 119.7(4) yes
C(2) C(1) C(6) 120.6(4) yes
O(1) C(2) C(1) 120.8(3) yes
O(1) C(2) C(3) 119.7(4) yes
C(1) C(2) C(3) 119.5(3) yes
C(2) C(3) C(4) 118.9(4) yes
C(3) C(4) C(5) 122.6(4) yes
C(4) C(5) C(6) 118.6(3) yes
O(2) C(6) C(1) 120.7(4) yes
O(2) C(6) C(5) 119.6(3) yes
C(1) C(6) C(5) 119.7(4) yes
N(1) C(7) C(8) 119.7(4) yes
N(1) C(7) C(12) 119.4(3) yes
C(8) C(7) C(12) 120.9(4) yes
O(2) C(8) C(7) 121.1(4) yes
O(2) C(8) C(9) 119.2(3) yes
C(7) C(8) C(9) 119.7(4) yes
C(8) C(9) C(10) 118.6(3) yes
C(9) C(10) C(11) 122.6(4) yes
C(10) C(11) C(12) 118.9(4) yes
O(3) C(12) C(7) 121.0(4) yes
O(3) C(12) C(11) 119.8(4) yes
C(7) C(12) C(11) 119.3(3) yes
N(1) C(13) C(14) 119.9(4) yes
N(1) C(13) C(18) 119.5(4) yes
C(14) C(13) C(18) 120.5(3) yes
O(3) C(14) C(13) 120.7(3) yes
O(3) C(14) C(15) 119.2(4) yes
C(13) C(14) C(15) 120.1(4) yes
C(14) C(15) C(16) 118.6(4) yes
C(15) C(16) C(17) 122.4(3) yes
C(16) C(17) C(18) 118.9(4) yes
O(1) C(18) C(13) 120.9(3) yes
O(1) C(18) C(17) 119.6(4) yes
C(13) C(18) C(17) 119.5(4) yes
C(2) C(3) H(1) 117.4 no
C(4) C(3) H(1) 123.6 no
C(3) C(4) H(2) 119.3 no
C(5) C(4) H(2) 118.0 no
C(4) C(5) H(3) 120.4 no
C(6) C(5) H(3) 120.8 no
C(8) C(9) H(4) 118.2 no
C(10) C(9) H(4) 123.1 no
C(9) C(10) H(5) 114.2 no
C(11) C(10) H(5) 123.2 no
C(10) C(11) H(6) 121.8 no
C(12) C(11) H(6) 119.3 no
C(14) C(15) H(7) 118.4 no
C(16) C(15) H(7) 122.9 no
C(15) C(16) H(8) 119.2 no
C(17) C(16) H(8) 118.3 no
C(16) C(17) H(9) 122.0 no
C(18) C(17) H(9) 119.1 no

loop_
_geom_bond_atom_site_label_1
_geom_bond_atom_site_label_2
_geom_bond_distance
_geom_bond_publ_flag
Fe(1) Cl(1) 2.1893(9) yes
Fe(1) Cl(2) 2.1986(15) yes
Fe(1) Cl(3) 2.1960(12) yes
Fe(1) Cl(4) 2.1917(14) yes
O(1) C(2) 1.379(4) yes
O(1) C(18) 1.376(5) yes
O(2) C(6) 1.374(6) yes
O(2) C(8) 1.382(5) yes
O(3) C(12) 1.377(4) yes
O(3) C(14) 1.380(6) yes
N(1) C(1) 1.381(6) yes
N(1) C(7) 1.381(6) yes
N(1) C(13) 1.377(4) yes
C(1) C(2) 1.398(7) yes
C(1) C(6) 1.401(5) yes
C(2) C(3) 1.375(6) yes
C(3) C(4) 1.380(5) yes
C(4) C(5) 1.386(7) yes
C(5) C(6) 1.372(6) yes
C(7) C(8) 1.390(5) yes
C(7) C(12) 1.401(6) yes
C(8) C(9) 1.377(7) yes
C(9) C(10) 1.384(6) yes
C(10) C(11) 1.381(5) yes
C(11) C(12) 1.377(7) yes
C(13) C(14) 1.395(6) yes
C(13) C(18) 1.402(7) yes
C(14) C(15) 1.374(5) yes
C(15) C(16) 1.383(7) yes
C(16) C(17) 1.388(7) yes
C(17) C(18) 1.374(5) yes
C(3) H(1) 0.927 no
C(4) H(2) 0.884 no
C(5) H(3) 0.961 no
C(9) H(4) 0.906 no
C(10) H(5) 0.928 no
C(11) H(6) 0.892 no
C(15) H(7) 0.897 no
C(16) H(8) 0.920 no
C(17) H(9) 0.841 no

loop_
_geom_contact_atom_site_label_1
_geom_contact_atom_site_label_2
_geom_contact_distance
_geom_contact_site_symmetry_2
Cl(1) Cl(1) 3.4386(18) 7_558
Cl(2) O(1) 3.443(4) 7_557
Cl(2) O(2) 3.399(2) .
Cl(2) C(1) 3.568(4) .
Cl(2) C(6) 3.351(4) .
Cl(3) O(3) 3.482(2) .
Cl(3) O(3) 3.409(3) 3_557
Cl(3) C(13) 3.501(4) .
Cl(3) C(14) 3.330(3) .
Cl(4) O(2) 3.443(2) 3_567
Cl(4) C(15) 3.574(3) 3_557
O(1) Cl(2) 3.443(4) 7_557
O(1) O(3) 3.419(3) 2_556
O(1) C(2) 3.549(3) 7_557
O(1) C(3) 3.241(4) 7_557
O(1) C(4) 3.483(4) 7_557
O(1) C(11) 3.515(5) 2_556
O(1) C(12) 3.298(3) 2_556
O(2) Cl(2) 3.399(2) .
O(2) Cl(4) 3.443(2) 3_567
O(2) O(2) 3.519(4) 2_556
O(2) C(6) 3.405(3) 2_556
O(3) Cl(3) 3.482(2) .
O(3) Cl(3) 3.409(3) 3_557
O(3) O(1) 3.419(3) 2_556
O(3) C(17) 3.582(4) 2_556
O(3) C(18) 3.323(4) 2_556
N(1) N(1) 3.265(4) 2_556
N(1) C(1) 3.548(3) 2_556
N(1) C(7) 3.564(5) 2_556
N(1) C(13) 3.535(4) 2_556
C(1) Cl(2) 3.568(4) .
C(1) N(1) 3.548(3) 2_556
C(1) C(7) 3.330(4) 2_556
C(1) C(8) 3.462(5) 2_556
C(2) O(1) 3.549(3) 7_557
C(2) C(2) 3.531(3) 7_557
C(2) C(3) 3.500(4) 7_557
C(2) C(7) 3.447(3) 2_556
C(2) C(11) 3.538(6) 2_556
C(2) C(12) 3.404(4) 2_556
C(3) O(1) 3.241(4) 7_557
C(3) C(2) 3.500(4) 7_557
C(3) C(9) 3.487(4) 2_556
C(3) C(10) 3.331(5) 2_556
C(3) C(11) 3.562(5) 2_556
C(3) C(18) 3.503(4) 7_557
C(4) O(1) 3.483(4) 7_557
C(4) C(9) 3.391(4) 2_556
C(4) C(17) 3.444(4) 7_557
C(4) C(18) 3.480(4) 7_557
C(6) Cl(2) 3.351(4) .
C(6) O(2) 3.405(3) 2_556
C(6) C(8) 3.463(5) 2_556
C(7) N(1) 3.564(5) 2_556
C(7) C(1) 3.330(4) 2_556
C(7) C(2) 3.447(3) 2_556
C(8) C(1) 3.462(5) 2_556
C(8) C(6) 3.463(5) 2_556
C(9) C(3) 3.487(4) 2_556
C(9) C(4) 3.391(4) 2_556
C(9) C(9) 3.483(4) 3_567
C(10) C(3) 3.331(5) 2_556
C(11) O(1) 3.515(5) 2_556
C(11) C(2) 3.538(6) 2_556
C(11) C(3) 3.562(5) 2_556
C(12) O(1) 3.298(3) 2_556
C(12) C(2) 3.404(4) 2_556
C(13) Cl(3) 3.501(4) .
C(13) N(1) 3.535(4) 2_556
C(13) C(13) 3.288(4) 2_556
C(13) C(14) 3.446(5) 2_556
C(14) Cl(3) 3.330(3) .
C(14) C(13) 3.446(5) 2_556
C(14) C(17) 3.584(4) 2_556
C(14) C(18) 3.403(4) 2_556
C(15) Cl(4) 3.574(3) 3_557
C(15) C(15) 3.549(6) 2_556
C(15) C(16) 3.412(4) 2_556
C(16) C(15) 3.412(4) 2_556
C(17) O(3) 3.582(4) 2_556
C(17) C(4) 3.444(4) 7_557
C(17) C(14) 3.584(4) 2_556
C(18) O(3) 3.323(4) 2_556
C(18) C(3) 3.503(4) 7_557
C(18) C(4) 3.480(4) 7_557
C(18) C(14) 3.403(4) 2_556
Fe(1) H(1) 3.451 7_557
Fe(1) H(4) 3.556 3_567
Cl(1) H(2) 3.133 4_565
Cl(1) H(3) 3.332 4_565
Cl(1) H(5) 3.041 8_555
Cl(1) H(6) 3.030 8_555
Cl(1) H(8) 3.400 4_555
Cl(1) H(8) 3.199 6_557
Cl(1) H(9) 3.171 4_555
Cl(2) H(1) 3.009 7_557
Cl(2) H(2) 3.573 4_565
Cl(2) H(4) 2.929 3_567
Cl(2) H(5) 3.242 3_567
Cl(3) H(1) 2.890 7_557
Cl(3) H(2) 3.432 7_557
Cl(3) H(7) 3.208 3_557
Cl(3) H(9) 3.377 4_555
Cl(4) H(3) 3.005 4_565
Cl(4) H(4) 2.963 3_567
Cl(4) H(7) 2.859 3_557
Cl(4) H(8) 3.501 3_557
Cl(4) H(8) 3.295 4_555
O(1) H(1) 3.350 7_557
O(2) H(4) 3.359 3_567
O(2) H(5) 3.516 3_567
O(3) H(7) 3.298 3_557
C(1) H(1) 3.594 7_557
C(2) H(1) 3.403 7_557
C(3) H(5) 3.574 2_556
C(4) H(4) 3.355 2_556
C(4) H(9) 3.375 7_557
C(5) H(4) 3.533 2_556
C(5) H(9) 3.591 7_557
C(8) H(4) 3.325 3_567
C(9) H(4) 3.069 3_567
C(10) H(1) 3.354 2_556
C(11) H(1) 3.506 2_556
C(11) H(7) 3.196 3_557
C(12) H(7) 3.392 3_557
C(15) H(6) 3.217 3_557
C(16) H(6) 3.457 3_557
C(16) H(7) 3.438 2_556
C(17) H(2) 3.189 7_557
C(17) H(7) 3.570 2_556
C(18) H(1) 3.434 7_557
C(18) H(2) 3.415 7_557
H(1) Fe(1) 3.451 7_557
H(1) Cl(2) 3.009 7_557
H(1) Cl(3) 2.890 7_557
H(1) O(1) 3.350 7_557
H(1) C(1) 3.594 7_557
H(1) C(2) 3.403 7_557
H(1) C(10) 3.354 2_556
H(1) C(11) 3.506 2_556
H(1) C(18) 3.434 7_557
H(1) H(5) 3.423 2_556
H(2) Cl(1) 3.133 4_564
H(2) Cl(2) 3.573 4_564
H(2) Cl(3) 3.432 7_557
H(2) C(17) 3.189 7_557
H(2) C(18) 3.415 7_557
H(2) H(4) 3.403 2_556
H(2) H(9) 3.233 7_557
H(3) Cl(1) 3.332 4_564
H(3) Cl(4) 3.005 4_564
H(4) Fe(1) 3.556 3_567
H(4) Cl(2) 2.929 3_567
H(4) Cl(4) 2.963 3_567
H(4) O(2) 3.359 3_567
H(4) C(4) 3.355 2_556
H(4) C(5) 3.533 2_556
H(4) C(8) 3.325 3_567
H(4) C(9) 3.069 3_567
H(4) H(2) 3.403 2_556
H(4) H(4) 2.889 3_567
H(5) Cl(1) 3.041 8_454
H(5) Cl(2) 3.242 3_567
H(5) O(2) 3.516 3_567
H(5) C(3) 3.574 2_556
H(5) H(1) 3.423 2_556
H(6) Cl(1) 3.030 8_454
H(6) C(15) 3.217 3_557
H(6) C(16) 3.457 3_557
H(6) H(7) 2.921 3_557
H(6) H(8) 3.302 3_557
H(7) Cl(3) 3.208 3_557
H(7) Cl(4) 2.859 3_557
H(7) O(3) 3.298 3_557
H(7) C(11) 3.196 3_557
H(7) C(12) 3.392 3_557
H(7) C(16) 3.438 2_556
H(7) C(17) 3.570 2_556
H(7) H(6) 2.921 3_557
H(7) H(8) 3.546 2_556
H(8) Cl(1) 3.400 4_554
H(8) Cl(1) 3.199 6_547
H(8) Cl(4) 3.501 3_557
H(8) Cl(4) 3.295 4_554
H(8) H(6) 3.302 3_557
H(8) H(7) 3.546 2_556
H(9) Cl(1) 3.171 4_554
H(9) Cl(3) 3.377 4_554
H(9) C(4) 3.375 7_557
H(9) C(5) 3.591 7_557
H(9) H(2) 3.233 7_557

loop_
_geom_torsion_atom_site_label_1
_geom_torsion_atom_site_label_2
_geom_torsion_atom_site_label_3
_geom_torsion_atom_site_label_4
_geom_torsion
C(2) O(1) C(18) C(13) 2.6(4)
C(2) O(1) C(18) C(17) -177.2(2)
C(18) O(1) C(2) C(1) -2.1(4)
C(18) O(1) C(2) C(3) 177.6(3)
C(6) O(2) C(8) C(7) 0.5(4)
C(6) O(2) C(8) C(9) -179.9(2)
C(8) O(2) C(6) C(1) 1.2(4)
C(8) O(2) C(6) C(5) -179.5(3)
C(12) O(3) C(14) C(13) -1.5(4)
C(12) O(3) C(14) C(15) 178.4(3)
C(14) O(3) C(12) C(7) 0.1(3)
C(14) O(3) C(12) C(11) 179.1(3)
C(1) N(1) C(7) C(8) 0.8(4)
C(1) N(1) C(7) C(12) -179.7(3)
C(7) N(1) C(1) C(2) 179.4(2)
C(7) N(1) C(1) C(6) 0.9(4)
C(1) N(1) C(13) C(14) 178.3(3)
C(1) N(1) C(13) C(18) 0.3(4)
C(13) N(1) C(1) C(2) 0.2(4)
C(13) N(1) C(1) C(6) -178.3(3)
C(7) N(1) C(13) C(14) -0.9(4)
C(7) N(1) C(13) C(18) -178.9(3)
C(13) N(1) C(7) C(8) 180.0(2)
C(13) N(1) C(7) C(12) -0.5(4)
N(1) C(1) C(2) O(1) 0.6(4)
N(1) C(1) C(2) C(3) -179.0(3)
N(1) C(1) C(6) O(2) -2.0(4)
N(1) C(1) C(6) C(5) 178.7(3)
C(2) C(1) C(6) O(2) 179.5(3)
C(2) C(1) C(6) C(5) 0.3(4)
C(6) C(1) C(2) O(1) 179.1(2)
C(6) C(1) C(2) C(3) -0.5(4)
O(1) C(2) C(3) C(4) -179.1(3)
C(1) C(2) C(3) C(4) 0.6(5)
C(2) C(3) C(4) C(5) -0.3(5)
C(3) C(4) C(5) C(6) 0.1(4)
C(4) C(5) C(6) O(2) -179.3(3)
C(4) C(5) C(6) C(1) -0.0(4)
N(1) C(7) C(8) O(2) -1.5(4)
N(1) C(7) C(8) C(9) 178.9(3)
N(1) C(7) C(12) O(3) 0.9(4)
N(1) C(7) C(12) C(11) -178.1(3)
C(8) C(7) C(12) O(3) -179.6(3)
C(8) C(7) C(12) C(11) 1.4(5)
C(12) C(7) C(8) O(2) 179.0(3)
C(12) C(7) C(8) C(9) -0.6(5)
O(2) C(8) C(9) C(10) -179.8(3)
C(7) C(8) C(9) C(10) -0.2(4)
C(8) C(9) C(10) C(11) 0.3(4)
C(9) C(10) C(11) C(12) 0.5(5)
C(10) C(11) C(12) O(3) 179.7(3)
C(10) C(11) C(12) C(7) -1.3(5)
N(1) C(13) C(14) O(3) 1.9(4)
N(1) C(13) C(14) C(15) -178.0(3)
N(1) C(13) C(18) O(1) -1.8(4)
N(1) C(13) C(18) C(17) 178.1(3)
C(14) C(13) C(18) O(1) -179.8(2)
C(14) C(13) C(18) C(17) 0.1(4)
C(18) C(13) C(14) O(3) 179.9(2)
C(18) C(13) C(14) C(15) -0.0(4)
O(3) C(14) C(15) C(16) -179.8(2)
C(13) C(14) C(15) C(16) 0.1(3)
C(14) C(15) C(16) C(17) -0.2(4)
C(15) C(16) C(17) C(18) 0.2(4)
C(16) C(17) C(18) O(1) 179.7(3)
C(16) C(17) C(18) C(13) -0.1(3)
